data_2232646
loop_
_publ_author_name
'Landman, Maril\'e'
'van der Westhuizen, Belinda'
'Bezuidenhout, Daniela I.'
'Liles, David C.'

_publ_section_title
;
 1,3-Bis(2,4,6-trimethylphenyl)-3<i>H</i>-imidazol-1-ium
 tetraoxidorhenate(VII)
;
_journal_coeditor_code EZ2273
_journal_issue 12
_journal_name_full 'Acta Crystallographica Section E'
_journal_page_first m1897
_journal_paper_doi 10.1107/S1600536811050677
_journal_volume 67
_journal_year 2011
_chemical_formula_iupac '(C21 H25 N2) [Re O4]'
_chemical_formula_moiety 'C21 H25 N2 +, O4 Re -'
_chemical_formula_sum 'C21 H25 N2 O4 Re'
_chemical_formula_weight 555.63
_chemical_name_systematic
;
1,3-Bis(2,4,6-trimethylphenyl)-3<i>H</i>-imidazol-1-ium tetraoxidorhenate(VII)
;
_space_group_IT_number 11
_symmetry_cell_setting monoclinic
_symmetry_space_group_name_Hall '-P 2yb'
_symmetry_space_group_name_H-M 'P 1 21/m 1'
_atom_sites_solution_hydrogens geom
_atom_sites_solution_primary direct
_atom_sites_solution_secondary difmap
_audit_creation_method SHELXL-97
_cell_angle_alpha 90.00
_cell_angle_beta 111.948(2)
_cell_angle_gamma 90.00
_cell_formula_units_Z 2
_cell_length_a 8.2989(12)
_cell_length_b 16.373(2)
_cell_length_c 8.3168(12)
_cell_measurement_reflns_used 4658
_cell_measurement_temperature 293(2)
_cell_measurement_theta_max 26.542
_cell_measurement_theta_min 2.640
_cell_volume 1048.2(2)
_computing_cell_refinement '<i>SAINT</i> (Bruker, 2001)'
_computing_data_collection '<i>SMART</i> (Bruker, 2001)'
_computing_data_reduction '<i>SAINT</i> (Bruker, 2001)'
_computing_molecular_graphics
;
<i>ORTEP-3 for Windows</i> (Farrugia, 1997) and
<i>POV-RAY</i> (Cason, 2004)
;
_computing_publication_material
;
<i>SHELXL97</i> (Sheldrick, 2008) and <i>PLATON</i> (Spek, 2009)
;
_computing_structure_refinement
;
<i>SHELXTL</i> and <i>SHELXL97</i> (Sheldrick, 2008)
;
_computing_structure_solution '<i>SHELXTL</i> (Sheldrick, 2008)'
_diffrn_ambient_temperature 293(2)
_diffrn_detector_area_resol_mean 8.3
_diffrn_measured_fraction_theta_full 0.995
_diffrn_measured_fraction_theta_max 0.905
_diffrn_measurement_device_type 'Bruker (Siemens) P4'
_diffrn_measurement_method '\f and \w scans'
_diffrn_radiation_monochromator graphite
_diffrn_radiation_source 'fine-focus sealed tube'
_diffrn_radiation_type MoK\a
_diffrn_radiation_wavelength 0.71073
_diffrn_reflns_av_R_equivalents 0.0286
_diffrn_reflns_av_sigmaI/netI 0.0309
_diffrn_reflns_limit_h_max 9
_diffrn_reflns_limit_h_min -10
_diffrn_reflns_limit_k_max 20
_diffrn_reflns_limit_k_min -19
_diffrn_reflns_limit_l_max 10
_diffrn_reflns_limit_l_min -3
_diffrn_reflns_number 5688
_diffrn_reflns_theta_full 25.24
_diffrn_reflns_theta_max 26.54
_diffrn_reflns_theta_min 2.49
_exptl_absorpt_coefficient_mu 5.825
_exptl_absorpt_correction_T_max 0.592
_exptl_absorpt_correction_T_min 0.489
_exptl_absorpt_correction_type multi-scan
_exptl_absorpt_process_details '(SADABS; Bruker, 2001)'
_exptl_crystal_colour 'light brown'
_exptl_crystal_density_diffrn 1.760
_exptl_crystal_density_method 'not measured'
_exptl_crystal_description needle
_exptl_crystal_F_000 544
_exptl_crystal_size_max 0.39
_exptl_crystal_size_mid 0.10
_exptl_crystal_size_min 0.09
_refine_diff_density_max 1.321
_refine_diff_density_min -0.862
_refine_ls_extinction_method none
_refine_ls_goodness_of_fit_ref 1.134
_refine_ls_hydrogen_treatment constr
_refine_ls_matrix_type full
_refine_ls_number_parameters 136
_refine_ls_number_reflns 2056
_refine_ls_number_restraints 0
_refine_ls_restrained_S_all 1.134
_refine_ls_R_factor_all 0.0362
_refine_ls_R_factor_gt 0.0331
_refine_ls_shift/su_max 0.000
_refine_ls_shift/su_mean 0.000
_refine_ls_structure_factor_coef Fsqd
_refine_ls_weighting_details 'calc w=1/[\s^2^(Fo^2^)+(0.0381P)^2^+1.6122P] where P=(Fo^2^+2Fc^2^)/3'
_refine_ls_weighting_scheme calc
_refine_ls_wR_factor_gt 0.0813
_refine_ls_wR_factor_ref 0.0829
_reflns_number_gt 1895
_reflns_number_total 2056
_reflns_threshold_expression I>2\s(I)
_cod_data_source_file ez2273.cif
_cod_data_source_block I
_cod_original_cell_volume 1048.2(3)
_cod_original_sg_symbol_H-M 'P 21/m'
_cod_database_code 2232646
_cod_database_fobs_code 2232646

loop_
_symmetry_equiv_pos_as_xyz
'x, y, z'
'-x, y+1/2, -z'
'-x, -y, -z'
'x, -y-1/2, z'

loop_
_atom_site_type_symbol
_atom_site_label
_atom_site_fract_x
_atom_site_fract_y
_atom_site_fract_z
_atom_site_U_iso_or_equiv
_atom_site_adp_type
_atom_site_calc_flag
_atom_site_refinement_flags
_atom_site_occupancy
_atom_site_symmetry_multiplicity
N N1 0.3511(4) 0.3161(2) 0.0558(4) 0.0350(7) Uani d . 1 1
C C1 0.2687(8) 0.2500 0.0779(7) 0.0332(11) Uani d S 1 2
H H1 0.1694 0.2500 0.1046 0.040 Uiso calc SR 1 2
C C2 0.4899(6) 0.2909(3) 0.0166(6) 0.0441(10) Uani d . 1 1
H H2 0.5694 0.3245 -0.0058 0.053 Uiso calc R 1 1
C C3 0.3080(5) 0.3994(2) 0.0842(5) 0.0340(8) Uani d . 1 1
C C4 0.2575(6) 0.4545(2) -0.0539(5) 0.0392(9) Uani d . 1 1
C C5 0.2133(6) 0.5328(3) -0.0207(6) 0.0425(9) Uani d . 1 1
H H5 0.1779 0.5705 -0.1109 0.051 Uiso calc R 1 1
C C6 0.2198(6) 0.5569(2) 0.1404(6) 0.0402(9) Uani d . 1 1
C C7 0.2735(6) 0.5004(2) 0.2743(6) 0.0408(9) Uani d . 1 1
H H7 0.2783 0.5160 0.3835 0.049 Uiso calc R 1 1
C C8 0.3202(6) 0.4215(2) 0.2506(5) 0.0370(9) Uani d . 1 1
C C9 0.3843(7) 0.3635(3) 0.4026(6) 0.0476(11) Uani d . 1 1
H H9A 0.4806 0.3326 0.3976 0.071 Uiso calc R 1 1
H H9B 0.2923 0.3270 0.3982 0.071 Uiso calc R 1 1
H H9C 0.4209 0.3941 0.5088 0.071 Uiso calc R 1 1
C C10 0.2518(9) 0.4325(3) -0.2318(6) 0.0603(14) Uani d . 1 1
H H10A 0.1737 0.4687 -0.3159 0.091 Uiso calc R 1 1
H H10B 0.2119 0.3772 -0.2584 0.091 Uiso calc R 1 1
H H10C 0.3660 0.4375 -0.2345 0.091 Uiso calc R 1 1
C C11 0.1718(8) 0.6422(3) 0.1711(8) 0.0561(13) Uani d . 1 1
H H11A 0.0786 0.6404 0.2131 0.084 Uiso calc R 1 1
H H11B 0.1352 0.6724 0.0644 0.084 Uiso calc R 1 1
H H11C 0.2707 0.6686 0.2555 0.084 Uiso calc R 1 1
Re Re1 0.91490(4) 0.2500 0.40489(3) 0.05388(13) Uani d S 1 2
O O1 1.0911(8) 0.2500 0.5917(7) 0.0756(18) Uani d S 1 2
O O2 0.9768(8) 0.2500 0.2300(8) 0.0769(17) Uani d S 1 2
O O3 0.7942(8) 0.3344(5) 0.3947(7) 0.127(2) Uani d . 1 1

loop_
_atom_site_aniso_label
_atom_site_aniso_U_11
_atom_site_aniso_U_22
_atom_site_aniso_U_33
_atom_site_aniso_U_12
_atom_site_aniso_U_13
_atom_site_aniso_U_23
N1 0.0437(19) 0.0286(16) 0.0382(17) -0.0031(14) 0.0216(15) -0.0005(13)
C1 0.038(3) 0.026(3) 0.041(3) 0.000 0.021(2) 0.000
C2 0.050(2) 0.039(2) 0.056(3) -0.009(2) 0.034(2) -0.002(2)
C3 0.043(2) 0.0231(17) 0.042(2) -0.0053(16) 0.0221(18) -0.0030(15)
C4 0.047(2) 0.032(2) 0.041(2) -0.0073(18) 0.0204(19) -0.0007(17)
C5 0.051(3) 0.031(2) 0.045(2) -0.0054(18) 0.017(2) 0.0048(17)
C6 0.043(2) 0.029(2) 0.051(2) -0.0043(17) 0.0203(19) -0.0030(17)
C7 0.051(3) 0.035(2) 0.042(2) -0.0067(18) 0.024(2) -0.0105(17)
C8 0.042(2) 0.033(2) 0.040(2) -0.0068(17) 0.0191(18) -0.0027(16)
C9 0.062(3) 0.044(2) 0.039(2) -0.003(2) 0.021(2) 0.0002(18)
C10 0.096(4) 0.049(3) 0.043(2) -0.006(3) 0.035(3) -0.002(2)
C11 0.071(3) 0.035(2) 0.068(3) 0.003(2) 0.032(3) -0.005(2)
Re1 0.04629(19) 0.0774(2) 0.04186(17) 0.000 0.02096(13) 0.000
O1 0.077(4) 0.060(3) 0.072(4) 0.000 0.008(3) 0.000
O2 0.077(4) 0.107(5) 0.060(3) 0.000 0.041(3) 0.000
O3 0.116(5) 0.179(6) 0.081(3) 0.073(5) 0.032(3) 0.004(4)

loop_
_atom_type_symbol
_atom_type_description
_atom_type_scat_dispersion_real
_atom_type_scat_dispersion_imag
_atom_type_scat_source
C C 0.0033 0.0016 'International Tables Vol C Tables 4.2.6.8 and 6.1.1.4'
H H 0.0000 0.0000 'International Tables Vol C Tables 4.2.6.8 and 6.1.1.4'
N N 0.0061 0.0033 'International Tables Vol C Tables 4.2.6.8 and 6.1.1.4'
O O 0.0106 0.0060 'International Tables Vol C Tables 4.2.6.8 and 6.1.1.4'
Re Re -1.0185 7.2310 'International Tables Vol C Tables 4.2.6.8 and 6.1.1.4'

loop_
_geom_angle_atom_site_label_1
_geom_angle_atom_site_label_2
_geom_angle_atom_site_label_3
_geom_angle_site_symmetry_1
_geom_angle_site_symmetry_3
_geom_angle
C1 N1 C2 . . 108.0(4)
C1 N1 C3 . . 124.8(3)
C2 N1 C3 . . 126.9(3)
N1 C1 N1 . 4_565 109.0(5)
N1 C1 H1 . . 125.5
N1 C1 H1 4_565 . 125.5
C2 C2 N1 4_565 . 107.5(2)
C2 C2 H2 4_565 . 126.3
N1 C2 H2 . . 126.3
C4 C3 C8 . . 122.4(4)
C4 C3 N1 . . 119.3(3)
C8 C3 N1 . . 118.2(3)
C5 C4 C3 . . 117.0(4)
C5 C4 C10 . . 120.1(4)
C3 C4 C10 . . 122.9(4)
C6 C5 C4 . . 122.7(4)
C6 C5 H5 . . 118.7
C4 C5 H5 . . 118.7
C5 C6 C7 . . 118.2(4)
C5 C6 C11 . . 121.1(4)
C7 C6 C11 . . 120.7(4)
C8 C7 C6 . . 122.1(4)
C8 C7 H7 . . 118.9
C6 C7 H7 . . 118.9
C7 C8 C3 . . 117.5(4)
C7 C8 C9 . . 119.8(4)
C3 C8 C9 . . 122.7(4)
C8 C9 H9A . . 109.5
C8 C9 H9B . . 109.5
H9A C9 H9B . . 109.5
C8 C9 H9C . . 109.5
H9A C9 H9C . . 109.5
H9B C9 H9C . . 109.5
C4 C10 H10A . . 109.5
C4 C10 H10B . . 109.5
H10A C10 H10B . . 109.5
C4 C10 H10C . . 109.5
H10A C10 H10C . . 109.5
H10B C10 H10C . . 109.5
C6 C11 H11A . . 109.5
C6 C11 H11B . . 109.5
H11A C11 H11B . . 109.5
C6 C11 H11C . . 109.5
H11A C11 H11C . . 109.5
H11B C11 H11C . . 109.5
O1 Re1 O3 . . 109.8(2)
O1 Re1 O3 . 4_565 109.8(2)
O3 Re1 O3 . 4_565 109.7(6)
O1 Re1 O2 . . 110.5(3)
O3 Re1 O2 . . 108.5(2)
O3 Re1 O2 4_565 . 108.5(2)

loop_
_geom_bond_atom_site_label_1
_geom_bond_atom_site_label_2
_geom_bond_site_symmetry_2
_geom_bond_distance
N1 C1 . 1.330(5)
N1 C2 . 1.372(5)
N1 C3 . 1.452(5)
C1 N1 4_565 1.330(5)
C1 H1 . 0.9300
C2 C2 4_565 1.341(9)
C2 H2 . 0.9300
C3 C4 . 1.395(6)
C3 C8 . 1.397(6)
C4 C5 . 1.390(6)
C4 C10 . 1.506(6)
C5 C6 . 1.379(6)
C5 H5 . 0.9300
C6 C7 . 1.388(6)
C6 C11 . 1.500(6)
C7 C8 . 1.385(6)
C7 H7 . 0.9300
C8 C9 . 1.510(6)
C9 H9A . 0.9600
C9 H9B . 0.9600
C9 H9C . 0.9600
C10 H10A . 0.9600
C10 H10B . 0.9600
C10 H10C . 0.9600
C11 H11A . 0.9600
C11 H11B . 0.9600
C11 H11C . 0.9600
Re1 O1 . 1.689(5)
Re1 O3 . 1.691(6)
Re1 O3 4_565 1.691(6)
Re1 O2 . 1.714(5)

loop_
_geom_hbond_atom_site_label_D
_geom_hbond_atom_site_label_H
_geom_hbond_atom_site_label_A
_geom_hbond_site_symmetry_A
_geom_hbond_distance_DH
_geom_hbond_distance_HA
_geom_hbond_distance_DA
_geom_hbond_angle_DHA
_geom_hbond_publ_flag
C1 H1 O2 1_455 0.93 2.21 3.120(10) 166.8(4) y

loop_
_geom_torsion_atom_site_label_1
_geom_torsion_atom_site_label_2
_geom_torsion_atom_site_label_3
_geom_torsion_atom_site_label_4
_geom_torsion_site_symmetry_4
_geom_torsion
C2 N1 C1 N1 4_565 0.6(6)
C3 N1 C1 N1 4_565 -174.5(3)
C1 N1 C2 C2 4_565 -0.3(4)
C3 N1 C2 C2 4_565 174.6(3)
C1 N1 C3 C4 . -119.1(5)
C2 N1 C3 C4 . 66.8(6)
C1 N1 C3 C8 . 61.3(6)
C2 N1 C3 C8 . -112.7(5)
C8 C3 C4 C5 . -2.1(6)
N1 C3 C4 C5 . 178.3(4)
C8 C3 C4 C10 . 177.1(5)
N1 C3 C4 C10 . -2.4(6)
C3 C4 C5 C6 . 0.7(7)
C10 C4 C5 C6 . -178.5(5)
C4 C5 C6 C7 . 0.3(7)
C4 C5 C6 C11 . 179.7(4)
C5 C6 C7 C8 . 0.0(7)
C11 C6 C7 C8 . -179.4(4)
C6 C7 C8 C3 . -1.4(6)
C6 C7 C8 C9 . 177.6(4)
C4 C3 C8 C7 . 2.4(6)
N1 C3 C8 C7 . -178.0(4)
C4 C3 C8 C9 . -176.5(4)
N1 C3 C8 C9 . 3.0(6)
